data_1564912
loop_
_publ_author_name
'Bara, Dominic'
'Meekel, Emily G.'
'Pakamor\.e, Ignas'
'Wilson, Claire'
'Ling, Sanliang'
'Forgan, Ross S.'

_publ_section_title
;
 Exploring and expanding the Fe-terephthalate metal-organic framework
 phase space by coordination and oxidation modulation.
;
_journal_issue 12
_journal_name_full 'Materials horizons'
_journal_page_first 3377
_journal_page_last 3386
_journal_paper_doi 10.1039/d1mh01663f
_journal_volume 8
_journal_year 2021
_chemical_formula_moiety '[Fe3O(C8H4O4)3(C3H7NO3)BF4]'
_chemical_formula_sum 'C33 H33 B F4 Fe3 N3 O16'
_chemical_formula_weight 981.98
_space_group_crystal_system hexagonal
_space_group_IT_number 190
_space_group_name_Hall 'P -6c -2c'
_space_group_name_H-M_alt 'P -6 2 c'
_atom_sites_solution_hydrogens geom
_audit_block_doi 10.5517/ccdc.csd.cc28392s
_audit_creation_date 2020-02-24
_audit_creation_method
;
Olex2 1.2
(compiled 2018.05.29 svn.r3508 for OlexSys, GUI svn.r5506)
;
_audit_update_record
;
2021-06-08 deposited with the CCDC.	2021-10-12 downloaded from the CCDC.
;
_cell_angle_alpha 90
_cell_angle_beta 90
_cell_angle_gamma 120
_cell_formula_units_Z 2
_cell_length_a 12.6391(8)
_cell_length_b 12.6391(8)
_cell_length_c 18.3551(14)
_cell_measurement_reflns_used 8599
_cell_measurement_temperature 150
_cell_measurement_theta_max 28.10
_cell_measurement_theta_min 2.90
_cell_volume 2539.3(3)
_computing_cell_refinement 'SAINT V8.37A (Bruker-AXS, 2016)'
_computing_data_collection 'APEX3 Ver. 2016.9-0 (Bruker-AXS, 2016)'
_computing_data_reduction 'APEX3 Ver. 2016.9-0 (Bruker-AXS, 2016)'
_computing_molecular_graphics 'Olex2 (Dolomanov et al., 2009)'
_computing_publication_material 'Olex2 (Dolomanov et al., 2009)'
_computing_structure_refinement 'ShelXL (Sheldrick, 2015)'
_computing_structure_solution 'SHELXT 2014/5 (Sheldrick, 2014)'
_diffrn_ambient_temperature 150
_diffrn_detector 'charge integrating pixel array detector'
_diffrn_detector_area_resol_mean 7.4074
_diffrn_detector_type 'Bruker PHOTON II'
_diffrn_measured_fraction_theta_full 0.997
_diffrn_measured_fraction_theta_max 0.997
_diffrn_measurement_device 'four-circle diffractometer'
_diffrn_measurement_device_type 'Bruker D8 VENTURE'
_diffrn_measurement_method '\f and \w scans'
_diffrn_radiation_collimation 'focusing mirrors'
_diffrn_radiation_monochromator 'multilayer mirror optics'
_diffrn_radiation_type MoK\a
_diffrn_radiation_wavelength 0.71073
_diffrn_reflns_av_R_equivalents 0.0383
_diffrn_reflns_av_unetI/netI 0.0280
_diffrn_reflns_Laue_measured_fraction_full 0.997
_diffrn_reflns_Laue_measured_fraction_max 0.997
_diffrn_reflns_limit_h_max 15
_diffrn_reflns_limit_h_min -15
_diffrn_reflns_limit_k_max 16
_diffrn_reflns_limit_k_min -16
_diffrn_reflns_limit_l_max 24
_diffrn_reflns_limit_l_min -18
_diffrn_reflns_number 16518
_diffrn_reflns_point_group_measured_fraction_full 0.996
_diffrn_reflns_point_group_measured_fraction_max 0.993
_diffrn_reflns_theta_full 25.242
_diffrn_reflns_theta_max 28.292
_diffrn_reflns_theta_min 2.896
_diffrn_source 'microfocus sealed tube'
_diffrn_source_type 'INCOATEC I\ms 3.0'
_diffrn_standards_number 0
_exptl_absorpt_coefficient_mu 0.918
_exptl_absorpt_correction_T_max 0.7457
_exptl_absorpt_correction_T_min 0.6553
_exptl_absorpt_correction_type multi-scan
_exptl_absorpt_process_details
'SADABS-2016/2 (Bruker,2016/2) was used for absorption correction. wR2(int) was 0.0760 before and 0.0537 after correction. The Ratio of minimum to maximum transmission is 0.8788. The \l/2 correction factor is Not present.'
_exptl_crystal_colour orange
_exptl_crystal_colour_primary orange
_exptl_crystal_density_diffrn 1.284
_exptl_crystal_description hexagonal
_exptl_crystal_F_000 998
_exptl_crystal_size_max 0.12
_exptl_crystal_size_mid 0.1
_exptl_crystal_size_min 0.01
_refine_diff_density_max 0.417
_refine_diff_density_min -0.695
_refine_diff_density_rms 0.099
_refine_ls_abs_structure_details
;
 Refined as an inversion twin.
;
_refine_ls_abs_structure_Flack 0.11(6)
_refine_ls_extinction_method none
_refine_ls_goodness_of_fit_ref 1.181
_refine_ls_hydrogen_treatment constr
_refine_ls_matrix_type full
_refine_ls_number_parameters 114
_refine_ls_number_reflns 2161
_refine_ls_number_restraints 39
_refine_ls_restrained_S_all 1.200
_refine_ls_R_factor_all 0.0562
_refine_ls_R_factor_gt 0.0551
_refine_ls_shift/su_max 0.000
_refine_ls_shift/su_mean 0.000
_refine_ls_structure_factor_coef Fsqd
_refine_ls_weighting_details 'w=1/[\s^2^(Fo^2^)+(0.0428P)^2^+8.1639P] where P=(Fo^2^+2Fc^2^)/3'
_refine_ls_weighting_scheme calc
_refine_ls_wR_factor_gt 0.1384
_refine_ls_wR_factor_ref 0.1390
_reflns_Friedel_coverage 0.760
_reflns_Friedel_fraction_full 0.994
_reflns_Friedel_fraction_max 0.988
_reflns_number_gt 2120
_reflns_number_total 2161
_reflns_threshold_expression 'I > 2\s(I)'
_cod_data_source_file d1mh01663f2.cif
_cod_data_source_block Fe3ODMF3BDC3BF4
_cod_depositor_comments 'Adding full bibliography for 1564910--1564914.cif.'
_cod_original_cell_volume 2539.3(4)
_cod_database_code 1564912
_shelx_shelxl_version_number 2018/3
_shelx_space_group_comment
;
The symmetry employed for this shelxl refinement is uniquely defined
by the following loop, which should always be used as a source of
symmetry information in preference to the above space-group names.
They are only intended as comments.
;
_shelx_estimated_absorpt_t_max 0.991
_shelx_estimated_absorpt_t_min 0.898
_olex2_refinement_description
;
1. Twinned data refinement
 Scales: 0.89(6)
 0.11(6)
2. Fixed Uiso
 At 1.2 times of:
  All C(H) groups
 At 1.5 times of:
  All C(H,H,H) groups
3. Restrained distances
 F2-B1 = F1-B1
 1.365 with sigma of 0.02
 F1_$2-F2_$2
 2.22 with sigma of 0.02
 F1-F2
 2.22 with sigma of 0.02
 O1S-C2S_$1
 1.236 with sigma of 0.02
 N3S_$1-C4S_$1 = N3S-C4T
 1.454 with sigma of 0.01
4. Uiso/Uaniso restraints and constraints
C4S \\sim C4T \\sim N3S \\sim C2S \\sim O1S: within 1.7A with sigma of 0.02 and
sigma for terminal atoms of 0.04
F2 \\sim B1 \\sim F1: within 1.7A with sigma of 0.04 and sigma for terminal
atoms of 0.08
5. Others
 Fixed Sof: C2S(0.5) H2S(0.5) C4S(0.5) H4SA(0.5) H4SB(0.5) H4SC(0.5) C4T(0.5)
 F1(0.33333) F2(0.33333) B1(0.16667)
6.a Aromatic/amide H refined with riding coordinates:
 C3(H3), C4(H4), C2S(H2S)
6.b Idealised Me refined as rotating group:
 C4S(H4SA,H4SB,H4SC)
;
_olex2_submission_special_instructions 'No special instructions were received'

loop_
_space_group_symop_operation_xyz
'x, y, z'
'-y, x-y, z'
'-x+y, -x, z'
'x, y, -z+1/2'
'-y, x-y, -z+1/2'
'-x+y, -x, -z+1/2'
'y, x, -z'
'x-y, -y, -z'
'-x, -x+y, -z'
'y, x, z+1/2'
'x-y, -y, z+1/2'
'-x, -x+y, z+1/2'

loop_
_atom_site_label
_atom_site_type_symbol
_atom_site_fract_x
_atom_site_fract_y
_atom_site_fract_z
_atom_site_U_iso_or_equiv
_atom_site_adp_type
_atom_site_occupancy
_atom_site_site_symmetry_order
_atom_site_calc_flag
_atom_site_refinement_flags_posn
_atom_site_refinement_flags_adp
_atom_site_refinement_flags_occupancy
_atom_site_disorder_assembly
_atom_site_disorder_group
Fe1 Fe 0.22205(10) 0.49391(9) 0.750000 0.0144(2) Uani 1 2 d S T P A .
O1 O 0.333333 0.666667 0.750000 0.0114(17) Uani 1 6 d S T P . .
O2 O 0.3057(4) 0.4550(4) 0.6695(2) 0.0339(11) Uani 1 1 d . . . . .
O3 O 0.1199(5) 0.5052(4) 0.6714(3) 0.0365(12) Uani 1 1 d . . . . .
C1 C 0.4078(6) 0.5201(6) 0.6422(3) 0.0316(14) Uani 1 1 d . . . . .
C2 C 0.4337(7) 0.4870(6) 0.5688(4) 0.0373(17) Uani 1 1 d . . . . .
C3 C 0.3517(7) 0.3793(6) 0.5345(3) 0.0399(17) Uani 1 1 d . . . . .
H3 H 0.276773 0.324096 0.557591 0.048 Uiso 1 1 calc R . . . .
C4 C 0.5429(8) 0.5707(8) 0.5344(4) 0.057(3) Uani 1 1 d . . . . .
H4 H 0.597710 0.645789 0.557491 0.068 Uiso 1 1 calc R . . . .
O1S O 0.0950(6) 0.3116(6) 0.750000 0.0398(19) Uani 1 2 d DS TU P . .
N3S N -0.0908(15) 0.1490(14) 0.750000 0.105(5) Uani 1 2 d DS TU P . .
C2S C 0.0112(18) 0.2477(15) 0.7184(9) 0.067(5) Uani 0.5 1 d D U . A -1
H2S H 0.009513 0.261472 0.667662 0.081 Uiso 0.5 1 calc R . . A -1
C4S C -0.171(3) 0.082(4) 0.6884(15) 0.144(12) Uani 0.5 1 d D U . A 1
H4SA H -0.256241 0.049562 0.702347 0.216 Uiso 0.5 1 calc GR . . A 1
H4SB H -0.158067 0.013584 0.675087 0.216 Uiso 0.5 1 calc GR . . A 1
H4SC H -0.151121 0.136566 0.646585 0.216 Uiso 0.5 1 calc GR . . A 1
C4T C -0.096(4) 0.085(4) 0.6838(18) 0.154(13) Uani 0.5 1 d D U . A 2
F1 F 0.036(4) 0.170(4) 0.554(2) 0.214(18) Uiso 0.3333 1 d D U . . .
F2 F 0.101(3) 0.088(3) 0.4719(18) 0.181(16) Uiso 0.3333 1 d D U . . .
B1 B 0.000000 0.085(5) 0.500000 0.12(2) Uiso 0.3333 2 d DS TU P . .

loop_
_atom_site_aniso_label
_atom_site_aniso_U_11
_atom_site_aniso_U_22
_atom_site_aniso_U_33
_atom_site_aniso_U_23
_atom_site_aniso_U_13
_atom_site_aniso_U_12
Fe1 0.0160(5) 0.0143(5) 0.0119(4) 0.000 0.000 0.0070(4)
O1 0.012(3) 0.012(3) 0.009(3) 0.000 0.000 0.0062(13)
O2 0.038(3) 0.027(2) 0.030(2) -0.0123(19) 0.0143(19) 0.012(2)
O3 0.041(3) 0.030(2) 0.032(2) -0.0098(17) -0.028(2) 0.013(2)
C1 0.034(4) 0.037(3) 0.028(3) -0.018(2) 0.000(3) 0.020(3)
C2 0.044(4) 0.028(3) 0.032(3) -0.012(3) 0.017(3) 0.012(3)
C3 0.035(4) 0.037(4) 0.039(3) -0.014(3) 0.015(3) 0.011(3)
C4 0.047(5) 0.048(4) 0.044(5) -0.029(4) 0.021(4) 0.000(4)
O1S 0.020(3) 0.017(3) 0.075(5) 0.000 0.000 0.004(3)
N3S 0.065(8) 0.055(8) 0.160(14) 0.000 0.000 0.004(6)
C2S 0.064(10) 0.040(8) 0.051(8) 0.022(7) -0.024(8) -0.010(8)
C4S 0.099(18) 0.103(16) 0.17(2) 0.006(16) 0.010(18) 0.008(18)
C4T 0.106(18) 0.103(17) 0.18(2) -0.022(16) 0.018(18) -0.003(19)

loop_
_atom_type_symbol
_atom_type_description
_atom_type_scat_dispersion_real
_atom_type_scat_dispersion_imag
_atom_type_scat_source
C C 0.0033 0.0016 'International Tables Vol C Tables 4.2.6.8 and 6.1.1.4'
H H 0.0000 0.0000 'International Tables Vol C Tables 4.2.6.8 and 6.1.1.4'
B B 0.0013 0.0007 'International Tables Vol C Tables 4.2.6.8 and 6.1.1.4'
F F 0.0171 0.0103 'International Tables Vol C Tables 4.2.6.8 and 6.1.1.4'
Fe Fe 0.3463 0.8444 'International Tables Vol C Tables 4.2.6.8 and 6.1.1.4'
N N 0.0061 0.0033 'International Tables Vol C Tables 4.2.6.8 and 6.1.1.4'
O O 0.0106 0.0060 'International Tables Vol C Tables 4.2.6.8 and 6.1.1.4'

loop_
_citation_id
_citation_doi
_citation_year
1 10.33774/chemrxiv-2021-lkt60 2021

loop_
_geom_angle_atom_site_label_1
_geom_angle_atom_site_label_2
_geom_angle_atom_site_label_3
_geom_angle
_geom_angle_site_symmetry_1
_geom_angle_site_symmetry_3
_geom_angle_publ_flag
O1 Fe1 O2 95.87(13) . 4_556 ?
O1 Fe1 O2 95.87(14) . . ?
O1 Fe1 O3 92.95(13) . . ?
O1 Fe1 O3 92.95(13) . 4_556 ?
O1 Fe1 O1S 176.7(2) . . ?
O2 Fe1 O2 94.3(3) 4_556 . ?
O2 Fe1 O1S 86.38(18) . . ?
O2 Fe1 O1S 86.38(18) 4_556 . ?
O3 Fe1 O2 85.7(2) 4_556 4_556 ?
O3 Fe1 O2 171.13(19) . 4_556 ?
O3 Fe1 O2 171.13(19) 4_556 . ?
O3 Fe1 O2 85.7(2) . . ?
O3 Fe1 O3 93.0(3) . 4_556 ?
O3 Fe1 O1S 84.76(19) 4_556 . ?
O3 Fe1 O1S 84.76(19) . . ?
Fe1 O1 Fe1 120.0 3_565 2_665 ?
Fe1 O1 Fe1 120.0 2_665 . ?
Fe1 O1 Fe1 120.0 3_565 . ?
C1 O2 Fe1 129.4(4) . . ?
C1 O3 Fe1 134.5(4) 3_565 . ?
O2 C1 O3 125.4(5) . 2_665 ?
O2 C1 C2 118.7(6) . . ?
O3 C1 C2 115.9(6) 2_665 . ?
C3 C2 C1 121.6(6) . . ?
C3 C2 C4 120.6(6) . . ?
C4 C2 C1 117.8(6) . . ?
C2 C3 C3 119.9(4) . 7_556 ?
C2 C3 H3 120.1 . . ?
C3 C3 H3 120.1 7_556 . ?
C2 C4 H4 120.3 . . ?
C4 C4 C2 119.5(4) 7_556 . ?
C4 C4 H4 120.3 7_556 . ?
C2S O1S Fe1 137.6(9) 4_556 . ?
C2S O1S Fe1 137.6(9) . . ?
C2S O1S C2S 62.3(19) . 4_556 ?
N3S N3S C2S 0(10) 4_556 4_556 ?
N3S N3S C2S 0(10) 4_556 . ?
N3S N3S C4S 0(10) 4_556 4_556 ?
N3S N3S C4S 0(10) 4_556 . ?
N3S N3S C4T 0(10) 4_556 4_556 ?
N3S N3S C4T 0(10) 4_556 . ?
C2S N3S C2S 49.1(14) 4_556 . ?
C2S N3S C4S 105.0(17) 4_556 4_556 ?
C2S N3S C4S 153.8(19) . 4_556 ?
C2S N3S C4S 105.0(17) . . ?
C2S N3S C4S 153.8(19) 4_556 . ?
C2S N3S C4T 85.1(19) 4_556 4_556 ?
C2S N3S C4T 128(2) . 4_556 ?
C4S N3S C4S 100(3) . 4_556 ?
C4T N3S C4T 114(5) . 4_556 ?
O1S C2S N3S 123.2(13) . . ?
O1S C2S H2S 118.4 . . ?
N3S C2S H2S 118.4 . . ?
N3S C4S N3S 0.000(2) 4_556 . ?
N3S C4S H4SA 109.5 . . ?
N3S C4S H4SA 109.5 4_556 . ?
N3S C4S H4SB 109.5 . . ?
N3S C4S H4SB 109.5 4_556 . ?
N3S C4S H4SC 109.5 . . ?
N3S C4S H4SC 109.5 4_556 . ?
H4SA C4S H4SB 109.5 . . ?
H4SA C4S H4SC 109.5 . . ?
H4SB C4S H4SC 109.5 . . ?
N3S C4T N3S 0.0(15) 4_556 . ?
B1 F1 F2 48.6(16) . 7_556 ?
F2 F2 F1 125(6) 7_556 7_556 ?
F2 F2 B1 55(2) 7_556 . ?
F2 F2 B1 76(3) 7_556 3 ?
B1 F2 F1 155(6) . 7_556 ?
B1 F2 F1 63(3) 3 7_556 ?
B1 F2 B1 96(7) 3 . ?
F1 B1 F1 102(6) . 9_556 ?
F1 B1 B1 114(3) 9_556 2 ?
F1 B1 B1 133(2) 9_556 3 ?
F1 B1 B1 133(2) . 2 ?
F1 B1 B1 114(3) . 3 ?
F2 B1 F1 104(2) . 9_556 ?
F2 B1 F1 140(5) 2 . ?
F2 B1 F1 108.7(17) 9_556 9_556 ?
F2 B1 F1 68(3) 7_556 . ?
F2 B1 F1 104(2) 9_556 . ?
F2 B1 F1 68(3) 2 9_556 ?
F2 B1 F1 140(5) 7_556 9_556 ?
F2 B1 F1 108.7(17) . . ?
F2 B1 F2 50(3) 7_556 . ?
F2 B1 F2 112(5) 2 . ?
F2 B1 F2 144(9) 2 7_556 ?
F2 B1 F2 127(6) 9_556 . ?
F2 B1 F2 50(3) 2 9_556 ?
F2 B1 F2 112(5) 7_556 9_556 ?
F2 B1 B1 47(4) 2 2 ?
F2 B1 B1 38(3) . 3 ?
F2 B1 B1 38(3) 9_556 2 ?
F2 B1 B1 99(4) 2 3 ?
F2 B1 B1 99(4) 7_556 2 ?
F2 B1 B1 47(4) 7_556 3 ?
F2 B1 B1 91(3) . 2 ?
F2 B1 B1 91(3) 9_556 3 ?
B1 B1 B1 60.000(3) 2 3 ?

loop_
_geom_bond_atom_site_label_1
_geom_bond_atom_site_label_2
_geom_bond_distance
_geom_bond_site_symmetry_2
_geom_bond_publ_flag
Fe1 O1 1.9170(10) . ?
Fe1 O2 2.016(4) . ?
Fe1 O2 2.016(4) 4_556 ?
Fe1 O3 1.988(4) . ?
Fe1 O3 1.988(4) 4_556 ?
Fe1 O1S 2.047(7) . ?
O2 C1 1.237(8) . ?
O3 C1 1.270(8) 3_565 ?
C1 C2 1.496(8) . ?
C2 C3 1.383(9) . ?
C2 C4 1.401(10) . ?
C3 C3 1.402(11) 7_556 ?
C3 H3 0.9500 . ?
C4 C4 1.401(13) 7_556 ?
C4 H4 0.9500 . ?
O1S C2S 1.120(15) . ?
O1S C2S 1.120(15) 4_556 ?
N3S N3S 0.00000(12) 4_556 ?
N3S C2S 1.40(2) 4_556 ?
N3S C2S 1.40(2) . ?
N3S C4S 1.472(13) 4_556 ?
N3S C4S 1.472(13) . ?
N3S C4T 1.446(13) . ?
N3S C4T 1.447(13) 4_556 ?
C2S H2S 0.9500 . ?
C4S H4SA 0.9800 . ?
C4S H4SB 0.9800 . ?
C4S H4SC 0.9800 . ?
F1 F2 1.42(5) 7_556 ?
F1 B1 1.36(2) . ?
F2 F2 1.07(6) 7_556 ?
F2 B1 1.14(4) 3 ?
F2 B1 1.36(2) . ?
B1 B1 1.86(12) 2 ?
B1 B1 1.86(12) 3 ?

loop_
_twin_individual_id
_twin_individual_mass_fraction_refined
1 0.89(6)
2 0.11(6)
